data_7707022
loop_
_publ_author_name
'Xu, Qing-Dou'
'Zeng, Chen'
'Su, Shao-Dong'
'Yang, Yu-Ying'
'Hu, Sheng-Min'
'Li, Ting-Ya'
'Wu, Xin-Tao'
'Sheng, Tian-Lu'

_publ_section_title
;
 Tuning metal to metal charge transfer properties in cyanidometal-bridged
 complexes by changing the auxiliary ligand on the bridge.
;
_journal_issue 18
_journal_name_full 'Dalton transactions (Cambridge, England : 2003)'
_journal_page_first 6161
_journal_page_last 6169
_journal_paper_doi 10.1039/d1dt00157d
_journal_volume 50
_journal_year 2021
_chemical_formula_moiety 'C94 H94 Fe2 N6 P4 Ru, 4(F6 P), C2 H3 N'
_chemical_formula_sum 'C96 H97 F24 Fe2 N7 P8 Ru'
_chemical_formula_weight 2265.33
_space_group_crystal_system monoclinic
_space_group_IT_number 14
_space_group_name_Hall '-P 2yn'
_space_group_name_H-M_alt 'P 1 21/n 1'
_atom_sites_solution_hydrogens geom
_atom_sites_solution_primary heavy
_audit_creation_date 2020-12-24
_audit_creation_method
;
Olex2 1.2
(compiled 2018.05.29 svn.r3508 for OlexSys, GUI svn.r5506)
;
_audit_update_record
;
2021-01-12 deposited with the CCDC.	2021-03-30 downloaded from the CCDC.
;
_cell_angle_alpha 90
_cell_angle_beta 112.212(4)
_cell_angle_gamma 90
_cell_formula_units_Z 2
_cell_length_a 17.219(4)
_cell_length_b 14.916(3)
_cell_length_c 20.604(5)
_cell_measurement_reflns_used 13851
_cell_measurement_temperature 293(2)
_cell_measurement_theta_max 27.4855
_cell_measurement_theta_min 2.1354
_cell_volume 4899.2(19)
_computing_molecular_graphics 'Olex2 (Dolomanov et al., 2009)'
_computing_publication_material 'Olex2 (Dolomanov et al., 2009)'
_computing_structure_refinement 'XL (Sheldrick, 2008)'
_computing_structure_solution 'XS (Sheldrick, 2008)'
_diffrn_ambient_temperature 293(2)
_diffrn_measured_fraction_theta_full 0.990
_diffrn_measured_fraction_theta_max 0.991
_diffrn_measurement_device_type 'Bruker P4'
_diffrn_measurement_method '\w scans'
_diffrn_radiation_monochromator graphite
_diffrn_radiation_type MoK\a
_diffrn_radiation_wavelength 0.71073
_diffrn_reflns_av_R_equivalents 0.0631
_diffrn_reflns_av_unetI/netI 0.0476
_diffrn_reflns_Laue_measured_fraction_full 0.990
_diffrn_reflns_Laue_measured_fraction_max 0.991
_diffrn_reflns_limit_h_max 22
_diffrn_reflns_limit_h_min -22
_diffrn_reflns_limit_k_max 19
_diffrn_reflns_limit_k_min -19
_diffrn_reflns_limit_l_max 26
_diffrn_reflns_limit_l_min -26
_diffrn_reflns_number 72923
_diffrn_reflns_point_group_measured_fraction_full 0.990
_diffrn_reflns_point_group_measured_fraction_max 0.991
_diffrn_reflns_theta_full 25.242
_diffrn_reflns_theta_max 27.508
_diffrn_reflns_theta_min 2.733
_exptl_absorpt_coefficient_mu 0.671
_exptl_absorpt_correction_T_max 1.0000
_exptl_absorpt_correction_T_min 0.8505
_exptl_absorpt_correction_type multi-scan
_exptl_crystal_colour 'Dark green'
_exptl_crystal_density_diffrn 1.536
_exptl_crystal_description Prism
_exptl_crystal_F_000 2308
_exptl_crystal_size_max 0.408
_exptl_crystal_size_mid 0.310
_exptl_crystal_size_min 0.306
_refine_diff_density_max 1.615
_refine_diff_density_min -1.831
_refine_diff_density_rms 0.127
_refine_ls_extinction_method none
_refine_ls_goodness_of_fit_ref 1.029
_refine_ls_hydrogen_treatment constr
_refine_ls_matrix_type full
_refine_ls_number_parameters 673
_refine_ls_number_reflns 11175
_refine_ls_number_restraints 51
_refine_ls_restrained_S_all 1.086
_refine_ls_R_factor_all 0.0689
_refine_ls_R_factor_gt 0.0624
_refine_ls_shift/su_max 0.001
_refine_ls_shift/su_mean 0.000
_refine_ls_structure_factor_coef Fsqd
_refine_ls_weighting_details 'w=1/[\s^2^(Fo^2^)+(0.0811P)^2^+10.3791P] where P=(Fo^2^+2Fc^2^)/3'
_refine_ls_weighting_scheme calc
_refine_ls_wR_factor_gt 0.1573
_refine_ls_wR_factor_ref 0.1632
_reflns_Friedel_coverage 0.000
_reflns_number_gt 9903
_reflns_number_total 11175
_reflns_threshold_expression 'I > 2\s(I)'
_cod_data_source_file d1dt00157d2.cif
_cod_data_source_block a
_cod_depositor_comments
;
The following automatic conversions were performed:

data item '_exptl_absorpt_correction_type' value 'Multi-scan' was
changed to 'multi-scan' in accordance with the
/home/data/users/saulius/crontab/automatic-downloads/rss-feeds/RSC/lib/dictionaries/cif_core.dic
dictionary named 'cif_core.dic' version 2.4.2 last updated on
2011-04-26.

Automatic conversion script
Id: cif_fix_values 7556 2019-12-06 15:28:31Z antanas 

 Adding full bibliography for 7707021--7707026.cif.
;
_cod_original_cell_volume 4899(2)
_cod_database_code 7707022
_shelx_shelxl_version_number 2014/7
_shelx_space_group_comment
;
The symmetry employed for this shelxl refinement is uniquely defined
by the following loop, which should always be used as a source of
symmetry information in preference to the above space-group names.
They are only intended as comments.
;
_olex2_refinement_description
;
1. Fixed Uiso
 At 1.2 times of:
  All C(H) groups, All C(H,H) groups
 At 1.5 times of:
  All C(H,H,H) groups
2. Restrained distances
 F10-F12
 2.2 with sigma of 0.01
 F12-F14
 2.2 with sigma of 0.01
 F10-F14
 3.2 with sigma of 0.01
 F14-F12
 2.2 with sigma of 0.01
 F14-F8
 2.2 with sigma of 0.01
 F10-F8
 2.2 with sigma of 0.01
 P4-F8
 1.58 with sigma of 0.01
 F13-N4_$1
 2.6 with sigma of 0.01
 P4-F9 = P4-F8 = P4-F14 = P4-F13 = P4-F12 = P4-F11 = P4-F10
 1.58 with sigma of 0.01
3. Uiso/Uaniso restraints and constraints
Uanis(F8) \\sim Ueq: with sigma of 0.01 and sigma for terminal atoms of 0.02
Uanis(F8) \\sim Ueq, Uanis(F14) \\sim Ueq: with sigma of 0.01 and sigma for
terminal atoms of 0.02
Uanis(F14) \\sim Ueq: with sigma of 0.01 and sigma for terminal atoms of 0.02
Uanis(F13) \\sim Ueq: with sigma of 0.01 and sigma for terminal atoms of 0.02
Uanis(F9) \\sim Ueq: with sigma of 0.01 and sigma for terminal atoms of 0.02
Uanis(F7) \\sim Ueq: with sigma of 0.01 and sigma for terminal atoms of 0.02
Uanis(F15) \\sim Ueq: with sigma of 0.001 and sigma for terminal atoms of 0.002
Uanis(F14) = Uanis(F8)
4. Others
 Fixed Sof: F12(0.75) F10(0.75) F8(0.75) C48(0.5) H48A(0.5) H48B(0.5)
 H48C(0.5) C49(0.5) N4(0.5) F14(0.75) F15(0.25) F13(0.25) F9(0.25) F11(0.25)
5.a Secondary CH2 refined with riding coordinates:
 C47(H47A,H47B), C46(H46A,H46B)
5.b Aromatic/amide H refined with riding coordinates:
 C4(H4), C23(H23), C14(H14), C34(H34), C10(H10), C31(H31), C22(H22), C6(H6),
 C32(H32), C26(H26), C18(H18), C16(H16), C25(H25), C17(H17), C20(H20), C28(H28),
  C24(H24), C3(H3), C8(H8), C11(H11), C35(H35), C2(H2), C30(H30), C13(H13),
 C7(H7), C12(H12), C19(H19), C29(H29)
5.c Idealised Me refined as rotating group:
 C45(H45A,H45B,H45C), C42(H42A,H42B,H42C), C43(H43A,H43B,H43C), C41(H41A,H41B,
 H41C), C44(H44A,H44B,H44C), C48(H48A,H48B,H48C)
;
_olex2_submission_special_instructions 'No special instructions were received'

loop_
_space_group_symop_operation_xyz
'x, y, z'
'-x+1/2, y+1/2, -z+1/2'
'-x, -y, -z'
'x-1/2, -y-1/2, z-1/2'

loop_
_atom_site_label
_atom_site_type_symbol
_atom_site_fract_x
_atom_site_fract_y
_atom_site_fract_z
_atom_site_U_iso_or_equiv
_atom_site_adp_type
_atom_site_occupancy
_atom_site_site_symmetry_order
_atom_site_calc_flag
_atom_site_refinement_flags_posn
_atom_site_refinement_flags_adp
_atom_site_refinement_flags_occupancy
_atom_site_disorder_assembly
_atom_site_disorder_group
Ru1 Ru 0.0000 0.5000 0.5000 0.01967(10) Uani 1 2 d S T P . .
Fe1 Fe -0.08516(3) 0.72021(3) 0.65017(2) 0.02196(12) Uani 1 1 d . . . . .
P2 P -0.14049(5) 0.60496(6) 0.69391(4) 0.02526(18) Uani 1 1 d . . . . .
P1 P 0.02863(5) 0.69306(6) 0.75176(4) 0.02363(17) Uani 1 1 d . . . . .
P3 P -0.01526(8) 0.83844(10) 0.17113(7) 0.0541(3) Uani 1 1 d . . . . .
P4 P -0.21200(13) 1.03407(9) 0.44518(6) 0.0779(6) Uani 1 1 d D . . . .
N1 N -0.04975(16) 0.63195(18) 0.59957(13) 0.0234(5) Uani 1 1 d . . . . .
N3 N 0.03337(17) 0.61071(18) 0.45445(14) 0.0233(5) Uani 1 1 d . . . . .
N2 N -0.10873(17) 0.52672(18) 0.41213(14) 0.0236(5) Uani 1 1 d . . . . .
C1 C -0.03328(19) 0.5843(2) 0.56235(15) 0.0228(6) Uani 1 1 d . . . . .
C9 C -0.0153(2) 0.6244(2) 0.38578(16) 0.0248(6) Uani 1 1 d . . . . .
C21 C 0.0436(2) 0.7572(3) 0.83131(17) 0.0305(7) Uani 1 1 d . . . . .
C5 C -0.0946(2) 0.5738(2) 0.36109(16) 0.0249(6) Uani 1 1 d . . . . .
F4 F -0.0285(2) 0.8684(2) 0.24084(15) 0.0684(8) Uani 1 1 d . . . . .
C38 C -0.1746(2) 0.7788(2) 0.55673(18) 0.0310(7) Uani 1 1 d . . . . .
C4 C -0.1864(2) 0.4947(2) 0.39777(18) 0.0286(7) Uani 1 1 d . . . . .
H4 H -0.1981 0.4672 0.4336 0.034 Uiso 1 1 calc R . . . .
C33 C -0.2263(2) 0.5386(2) 0.63343(17) 0.0286(7) Uani 1 1 d . . . . .
C23 C 0.0215(3) 0.7842(4) 0.9392(2) 0.0498(11) Uani 1 1 d . . . . .
H23 H 0.0006 0.7654 0.9725 0.060 Uiso 1 1 calc R . . . .
C27 C -0.1711(2) 0.6221(3) 0.76847(18) 0.0316(7) Uani 1 1 d . . . . .
C14 C 0.1408(2) 0.7293(2) 0.68451(19) 0.0325(7) Uani 1 1 d . . . . .
H14 H 0.0941 0.7458 0.6455 0.039 Uiso 1 1 calc R . . . .
F3 F -0.0453(3) 0.7418(2) 0.18272(19) 0.0950(13) Uani 1 1 d . . . . .
C34 C -0.2143(2) 0.4860(3) 0.58168(19) 0.0327(7) Uani 1 1 d . . . . .
H34 H -0.1627 0.4868 0.5769 0.039 Uiso 1 1 calc R . . . .
C45 C -0.1312(3) 0.9034(3) 0.7258(2) 0.0414(9) Uani 1 1 d . . . . .
H45A H -0.1843 0.8956 0.7302 0.062 Uiso 1 1 calc GR . . . .
H45B H -0.1226 0.9659 0.7193 0.062 Uiso 1 1 calc GR . . . .
H45C H -0.0871 0.8822 0.7676 0.062 Uiso 1 1 calc GR . . . .
C10 C 0.0980(2) 0.6675(2) 0.48503(18) 0.0282(7) Uani 1 1 d . . . . .
H10 H 0.1291 0.6614 0.5328 0.034 Uiso 1 1 calc R . . . .
C31 C -0.3692(2) 0.4830(3) 0.59469(19) 0.0354(8) Uani 1 1 d . . . . .
H31 H -0.4209 0.4817 0.5992 0.042 Uiso 1 1 calc R . . . .
C40 C -0.1303(2) 0.8512(2) 0.66388(18) 0.0306(7) Uani 1 1 d . . . . .
C37 C -0.0936(2) 0.8162(2) 0.56979(18) 0.0305(7) Uani 1 1 d . . . . .
C22 C 0.0110(2) 0.7302(3) 0.8801(2) 0.0412(9) Uani 1 1 d . . . . .
H22 H -0.0179 0.6762 0.8740 0.049 Uiso 1 1 calc R . . . .
C39 C -0.1982(2) 0.8018(2) 0.61375(19) 0.0326(7) Uani 1 1 d . . . . .
C6 C -0.1551(2) 0.5800(2) 0.29329(18) 0.0314(7) Uani 1 1 d . . . . .
H6 H -0.1434 0.6100 0.2585 0.038 Uiso 1 1 calc R . . . .
C32 C -0.3046(2) 0.5368(3) 0.63879(18) 0.0325(7) Uani 1 1 d . . . . .
H32 H -0.3139 0.5720 0.6724 0.039 Uiso 1 1 calc R . . . .
F6 F -0.1117(2) 0.8667(3) 0.12666(16) 0.0757(9) Uani 1 1 d . . . . .
C26 C -0.1883(3) 0.7072(3) 0.7858(2) 0.0447(10) Uani 1 1 d . . . . .
H26 H -0.1842 0.7561 0.7593 0.054 Uiso 1 1 calc R . . . .
C36 C -0.0661(2) 0.8601(2) 0.63602(18) 0.0293(7) Uani 1 1 d . . . . .
C15 C 0.1309(2) 0.7017(2) 0.74521(18) 0.0284(7) Uani 1 1 d . . . . .
F1 F 0.0789(3) 0.8168(5) 0.2165(3) 0.149(3) Uani 1 1 d . . . . .
C18 C 0.0624(3) 0.8638(3) 0.9471(2) 0.0526(12) Uani 1 1 d . . . . .
H18 H 0.0677 0.8999 0.9853 0.063 Uiso 1 1 calc R . . . .
C16 C 0.2017(2) 0.6764(3) 0.8037(2) 0.0360(8) Uani 1 1 d . . . . .
H16 H 0.1961 0.6580 0.8448 0.043 Uiso 1 1 calc R . . . .
C25 C -0.2119(3) 0.7204(4) 0.8431(3) 0.0577(13) Uani 1 1 d . . . . .
H25 H -0.2239 0.7777 0.8544 0.069 Uiso 1 1 calc R . . . .
F2 F -0.0032(3) 0.8098(3) 0.1022(2) 0.1078(16) Uani 1 1 d . . . . .
C17 C 0.2805(2) 0.6791(3) 0.7994(2) 0.0435(9) Uani 1 1 d . . . . .
H17 H 0.3275 0.6617 0.8378 0.052 Uiso 1 1 calc R . . . .
C20 C 0.0870(2) 0.8383(3) 0.8424(2) 0.0382(8) Uani 1 1 d . . . . .
H20 H 0.1104 0.8567 0.8106 0.046 Uiso 1 1 calc R . . . .
C42 C -0.0488(3) 0.8148(3) 0.5207(2) 0.0374(8) Uani 1 1 d . . . . .
H42A H 0.0100 0.8242 0.5464 0.056 Uiso 1 1 calc GR . . . .
H42B H -0.0704 0.8616 0.4865 0.056 Uiso 1 1 calc GR . . . .
H42C H -0.0573 0.7578 0.4973 0.056 Uiso 1 1 calc GR . . . .
C28 C -0.1767(3) 0.5492(3) 0.8094(2) 0.0430(9) Uani 1 1 d . . . . .
H28 H -0.1651 0.4914 0.7985 0.052 Uiso 1 1 calc R . . . .
C24 C -0.2173(3) 0.6487(4) 0.8823(2) 0.0552(12) Uani 1 1 d . . . . .
H24 H -0.2331 0.6575 0.9203 0.066 Uiso 1 1 calc R . . . .
C43 C -0.2277(3) 0.7277(3) 0.4929(2) 0.0424(9) Uani 1 1 d . . . . .
H43A H -0.1945 0.7108 0.4666 0.064 Uiso 1 1 calc GR . . . .
H43B H -0.2736 0.7647 0.4644 0.064 Uiso 1 1 calc GR . . . .
H43C H -0.2493 0.6749 0.5069 0.064 Uiso 1 1 calc GR . . . .
C3 C -0.2499(2) 0.5007(2) 0.3319(2) 0.0335(8) Uani 1 1 d . . . . .
H3 H -0.3031 0.4782 0.3239 0.040 Uiso 1 1 calc R . . . .
F16 F -0.2854(2) 1.0390(2) 0.37041(14) 0.0717(9) Uani 1 1 d . . . A 1
C8 C 0.0052(2) 0.6888(2) 0.34587(19) 0.0335(7) Uani 1 1 d . . . . .
H8 H -0.0269 0.6946 0.2983 0.040 Uiso 1 1 calc R . . . .
C11 C 0.1199(2) 0.7338(3) 0.4488(2) 0.0356(8) Uani 1 1 d . . . . .
H11 H 0.1651 0.7715 0.4717 0.043 Uiso 1 1 calc R . . . .
C35 C -0.2785(2) 0.4330(3) 0.53754(19) 0.0339(8) Uani 1 1 d . . . . .
H35 H -0.2697 0.3983 0.5035 0.041 Uiso 1 1 calc R . . . .
C2 C -0.2328(2) 0.5406(3) 0.27844(19) 0.0356(8) Uani 1 1 d . . . . .
H2 H -0.2729 0.5412 0.2330 0.043 Uiso 1 1 calc R . . . .
C30 C -0.3555(2) 0.4311(3) 0.54370(18) 0.0332(7) Uani 1 1 d . . . . .
H30 H -0.3983 0.3952 0.5139 0.040 Uiso 1 1 calc R . . . .
C13 C 0.2204(3) 0.7324(3) 0.6818(2) 0.0422(9) Uani 1 1 d . . . . .
H13 H 0.2269 0.7514 0.6412 0.051 Uiso 1 1 calc R . . . .
C41 C 0.0080(2) 0.9224(3) 0.6641(2) 0.0385(8) Uani 1 1 d . . . . .
H41A H 0.0234 0.9297 0.7137 0.058 Uiso 1 1 calc GR . . . .
H41B H -0.0066 0.9797 0.6415 0.058 Uiso 1 1 calc GR . . . .
H41C H 0.0544 0.8976 0.6552 0.058 Uiso 1 1 calc GR . . . .
C7 C 0.0735(3) 0.7436(3) 0.3774(2) 0.0404(9) Uani 1 1 d . . . . .
H7 H 0.0883 0.7866 0.3514 0.048 Uiso 1 1 calc R . . . .
C12 C 0.2897(2) 0.7071(3) 0.7396(3) 0.0456(10) Uani 1 1 d . . . . .
H12 H 0.3428 0.7092 0.7378 0.055 Uiso 1 1 calc R . . . .
F5 F 0.0113(3) 0.9369(3) 0.1606(3) 0.1145(16) Uani 1 1 d . . . . .
C19 C 0.0962(3) 0.8921(3) 0.9000(2) 0.0448(10) Uani 1 1 d . . . . .
H19 H 0.1247 0.9464 0.9065 0.054 Uiso 1 1 calc R . . . .
C29 C -0.1997(3) 0.5640(4) 0.8665(2) 0.0527(12) Uani 1 1 d . . . . .
H29 H -0.2030 0.5159 0.8940 0.063 Uiso 1 1 calc R . . . .
C44 C -0.2846(2) 0.7869(3) 0.6132(2) 0.0450(10) Uani 1 1 d . . . . .
H44A H -0.2996 0.7249 0.6036 0.068 Uiso 1 1 calc GR . . . .
H44B H -0.3240 0.8235 0.5775 0.068 Uiso 1 1 calc GR . . . .
H44C H -0.2855 0.8027 0.6580 0.068 Uiso 1 1 calc GR . . . .
F12 F -0.2529(4) 1.0923(4) 0.4805(4) 0.097(2) Uani 0.75 1 d D . . A 1
F10 F -0.1636(4) 1.1233(4) 0.4301(3) 0.0848(18) Uani 0.75 1 d D . . A 1
F7 F -0.1376(5) 1.0303(3) 0.5194(2) 0.172(3) Uani 1 1 d . U . B 1
F8 F -0.1554(4) 0.9846(4) 0.4046(3) 0.1154(16) Uani 0.75 1 d D U . A 1
C48 C 0.0464(7) 0.4054(6) 0.9279(5) 0.052(2) Uani 0.5 1 d . . . . .
H48A H -0.0022 0.4092 0.8852 0.078 Uiso 0.5 1 calc GR . . . .
H48B H 0.0359 0.3640 0.9593 0.078 Uiso 0.5 1 calc GR . . . .
H48C H 0.0934 0.3849 0.9177 0.078 Uiso 0.5 1 calc GR . . . .
C49 C 0.0655(9) 0.4957(6) 0.9614(5) 0.071(4) Uani 0.5 1 d . . . . .
N4 N 0.0767(6) 0.5655(6) 0.9841(5) 0.096(4) Uani 0.5 1 d D . . . .
C47 C -0.0531(2) 0.5259(2) 0.72722(18) 0.0290(7) Uani 1 1 d . . . . .
H47A H -0.0678 0.4770 0.7514 0.035 Uiso 1 1 calc R . . . .
H47B H -0.0411 0.5010 0.6885 0.035 Uiso 1 1 calc R . . . .
C46 C 0.0241(2) 0.5745(2) 0.7774(2) 0.0351(8) Uani 1 1 d . . . . .
H46A H 0.0741 0.5435 0.7785 0.042 Uiso 1 1 calc R . . . .
H46B H 0.0235 0.5727 0.8243 0.042 Uiso 1 1 calc R . . . .
F14 F -0.2353(4) 0.9429(3) 0.4591(3) 0.1154(16) Uani 0.75 1 d D U . A 1
F15 F -0.1933(5) 0.9343(5) 0.4369(4) 0.0290(16) Uani 0.25 1 d . U . A 2
F13 F -0.2870(6) 0.9851(7) 0.4699(7) 0.059(3) Uani 0.25 1 d D U . A 2
F9 F -0.1625(10) 1.0830(10) 0.4094(9) 0.072(4) Uani 0.25 1 d D U . A 2
F11 F -0.2584(8) 1.1279(6) 0.4550(6) 0.039(2) Uani 0.25 1 d D . . A 2

loop_
_atom_site_aniso_label
_atom_site_aniso_U_11
_atom_site_aniso_U_22
_atom_site_aniso_U_33
_atom_site_aniso_U_23
_atom_site_aniso_U_13
_atom_site_aniso_U_12
Ru1 0.02373(18) 0.02152(18) 0.01618(17) -0.00095(11) 0.01027(13) -0.00066(12)
Fe1 0.0195(2) 0.0261(2) 0.0199(2) -0.00392(16) 0.00713(17) 0.00096(16)
P2 0.0232(4) 0.0324(4) 0.0225(4) -0.0051(3) 0.0113(3) -0.0039(3)
P1 0.0210(4) 0.0271(4) 0.0221(4) -0.0030(3) 0.0072(3) 0.0004(3)
P3 0.0490(7) 0.0703(8) 0.0472(6) 0.0216(6) 0.0231(5) 0.0027(6)
P4 0.1369(15) 0.0356(6) 0.0307(6) -0.0032(5) -0.0030(7) 0.0156(8)
N1 0.0232(12) 0.0271(13) 0.0203(12) -0.0008(10) 0.0088(10) -0.0013(10)
N3 0.0280(13) 0.0237(13) 0.0219(12) -0.0005(10) 0.0136(11) 0.0005(10)
N2 0.0271(13) 0.0237(13) 0.0218(12) -0.0011(10) 0.0110(10) 0.0021(10)
C1 0.0232(14) 0.0277(15) 0.0189(13) -0.0007(11) 0.0096(11) -0.0024(11)
C9 0.0295(16) 0.0239(15) 0.0237(15) 0.0021(11) 0.0133(13) 0.0025(12)
C21 0.0247(16) 0.0404(19) 0.0214(15) -0.0038(13) 0.0029(12) 0.0057(14)
C5 0.0289(16) 0.0246(15) 0.0225(14) -0.0011(11) 0.0114(12) 0.0037(12)
F4 0.073(2) 0.082(2) 0.0494(16) -0.0028(15) 0.0221(15) -0.0242(17)
C38 0.0266(16) 0.0331(17) 0.0257(16) 0.0003(13) 0.0010(13) 0.0049(13)
C4 0.0273(16) 0.0303(17) 0.0301(17) -0.0018(12) 0.0131(14) -0.0017(12)
C33 0.0259(16) 0.0360(18) 0.0243(15) -0.0036(13) 0.0100(13) -0.0064(13)
C23 0.045(2) 0.075(3) 0.034(2) -0.005(2) 0.0202(18) 0.009(2)
C27 0.0252(16) 0.046(2) 0.0249(16) -0.0080(14) 0.0113(13) -0.0054(14)
C14 0.0303(17) 0.0346(18) 0.0342(18) -0.0056(14) 0.0140(14) -0.0041(14)
F3 0.176(4) 0.060(2) 0.071(2) 0.0093(17) 0.072(3) -0.001(2)
C34 0.0288(17) 0.044(2) 0.0301(17) -0.0073(14) 0.0164(14) -0.0106(14)
C45 0.040(2) 0.041(2) 0.043(2) -0.0127(17) 0.0153(17) 0.0088(16)
C10 0.0326(17) 0.0263(16) 0.0272(16) -0.0018(12) 0.0129(13) -0.0029(13)
C31 0.0261(17) 0.050(2) 0.0319(18) -0.0046(16) 0.0128(14) -0.0075(15)
C40 0.0267(16) 0.0294(17) 0.0327(17) -0.0056(13) 0.0080(13) 0.0074(13)
C37 0.0334(17) 0.0275(16) 0.0281(16) 0.0010(13) 0.0089(14) 0.0035(13)
C22 0.0330(19) 0.060(3) 0.0301(18) -0.0062(17) 0.0110(15) -0.0007(17)
C39 0.0216(15) 0.0342(18) 0.0366(18) -0.0014(14) 0.0047(14) 0.0057(13)
C6 0.0366(18) 0.0312(17) 0.0242(16) 0.0035(13) 0.0091(14) 0.0068(14)
C32 0.0282(17) 0.044(2) 0.0267(16) -0.0063(14) 0.0117(14) -0.0048(14)
F6 0.0573(18) 0.111(3) 0.0537(17) 0.0150(17) 0.0157(14) 0.0028(18)
C26 0.051(2) 0.052(2) 0.040(2) -0.0081(18) 0.0272(19) 0.0032(19)
C36 0.0270(16) 0.0264(16) 0.0299(16) -0.0019(13) 0.0056(13) 0.0028(13)
C15 0.0238(15) 0.0294(16) 0.0324(17) -0.0064(13) 0.0110(13) -0.0001(12)
F1 0.061(2) 0.285(8) 0.100(3) 0.087(4) 0.031(2) 0.060(3)
C18 0.036(2) 0.066(3) 0.043(2) -0.023(2) 0.0006(18) 0.016(2)
C16 0.0274(17) 0.0384(19) 0.0374(19) -0.0010(15) 0.0067(15) 0.0033(14)
C25 0.057(3) 0.079(4) 0.046(3) -0.020(2) 0.030(2) 0.002(2)
F2 0.148(4) 0.139(4) 0.068(2) 0.043(2) 0.076(3) 0.051(3)
C17 0.0232(17) 0.039(2) 0.060(3) -0.0059(18) 0.0071(17) 0.0027(15)
C20 0.041(2) 0.0314(18) 0.0318(18) -0.0043(14) 0.0016(15) 0.0059(15)
C42 0.041(2) 0.039(2) 0.0342(19) 0.0073(15) 0.0165(16) 0.0052(16)
C28 0.044(2) 0.058(3) 0.0330(19) -0.0035(17) 0.0221(17) -0.0095(19)
C24 0.046(2) 0.097(4) 0.032(2) -0.008(2) 0.0258(19) -0.003(2)
C43 0.037(2) 0.044(2) 0.0327(19) -0.0026(16) -0.0025(16) 0.0003(16)
C3 0.0256(17) 0.0351(19) 0.0366(19) -0.0038(14) 0.0081(14) 0.0015(13)
F16 0.080(2) 0.085(2) 0.0375(14) -0.0032(14) 0.0080(14) 0.0283(18)
C8 0.0389(19) 0.0353(18) 0.0303(17) 0.0096(14) 0.0176(15) 0.0034(15)
C11 0.0352(19) 0.0324(18) 0.043(2) 0.0013(15) 0.0188(16) -0.0063(14)
C35 0.0346(18) 0.041(2) 0.0291(17) -0.0080(14) 0.0151(14) -0.0093(15)
C2 0.0339(18) 0.0361(19) 0.0291(17) -0.0005(14) 0.0029(14) 0.0054(15)
C30 0.0321(17) 0.0390(19) 0.0270(16) -0.0032(14) 0.0094(14) -0.0101(14)
C13 0.043(2) 0.041(2) 0.053(2) -0.0167(18) 0.0302(19) -0.0133(17)
C41 0.0352(19) 0.0293(18) 0.043(2) -0.0019(15) 0.0066(16) -0.0035(14)
C7 0.043(2) 0.0346(19) 0.047(2) 0.0141(16) 0.0212(18) -0.0034(16)
C12 0.0260(18) 0.040(2) 0.074(3) -0.021(2) 0.0227(19) -0.0071(15)
F5 0.113(3) 0.113(3) 0.136(4) 0.042(3) 0.068(3) -0.032(3)
C19 0.040(2) 0.043(2) 0.039(2) -0.0115(17) 0.0013(17) 0.0095(17)
C29 0.051(2) 0.082(3) 0.033(2) 0.005(2) 0.0239(19) -0.007(2)
C44 0.0246(18) 0.055(3) 0.053(2) -0.0031(19) 0.0119(17) 0.0076(16)
F12 0.119(5) 0.110(5) 0.103(5) -0.065(4) 0.088(5) -0.061(4)
F10 0.068(3) 0.126(5) 0.070(3) -0.012(3) 0.036(3) -0.002(3)
F7 0.262(7) 0.079(3) 0.060(2) 0.005(2) -0.068(3) -0.005(4)
F8 0.150(4) 0.079(3) 0.088(3) -0.009(2) 0.012(3) 0.010(3)
C48 0.070(6) 0.035(4) 0.051(5) -0.001(4) 0.024(5) 0.007(4)
C49 0.113(10) 0.043(5) 0.031(4) 0.008(4) -0.003(5) 0.029(5)
N4 0.161(12) 0.045(5) 0.044(5) 0.002(4) -0.003(6) 0.031(6)
C47 0.0329(17) 0.0291(16) 0.0271(16) -0.0023(13) 0.0137(14) -0.0027(13)
C46 0.0280(17) 0.0313(18) 0.043(2) 0.0025(15) 0.0099(15) 0.0020(14)
F14 0.150(4) 0.079(3) 0.088(3) -0.009(2) 0.012(3) 0.010(3)
F15 0.029(2) 0.023(2) 0.028(2) -0.0024(17) 0.0041(17) 0.0058(17)
F13 0.071(7) 0.036(5) 0.081(8) 0.024(5) 0.043(6) 0.003(5)
F9 0.062(8) 0.090(10) 0.093(11) -0.002(8) 0.060(8) 0.003(7)
F11 0.053(6) 0.026(5) 0.041(6) -0.007(4) 0.021(5) -0.012(4)

loop_
_atom_type_symbol
_atom_type_description
_atom_type_scat_dispersion_real
_atom_type_scat_dispersion_imag
_atom_type_scat_source
C C 0.0033 0.0016 'International Tables Vol C Tables 4.2.6.8 and 6.1.1.4'
H H 0.0000 0.0000 'International Tables Vol C Tables 4.2.6.8 and 6.1.1.4'
F F 0.0171 0.0103 'International Tables Vol C Tables 4.2.6.8 and 6.1.1.4'
Fe Fe 0.3463 0.8444 'International Tables Vol C Tables 4.2.6.8 and 6.1.1.4'
N N 0.0061 0.0033 'International Tables Vol C Tables 4.2.6.8 and 6.1.1.4'
P P 0.1023 0.0942 'International Tables Vol C Tables 4.2.6.8 and 6.1.1.4'
Ru Ru -1.2594 0.8363 'International Tables Vol C Tables 4.2.6.8 and 6.1.1.4'

loop_
_geom_angle_atom_site_label_1
_geom_angle_atom_site_label_2
_geom_angle_atom_site_label_3
_geom_angle
_geom_angle_site_symmetry_1
_geom_angle_site_symmetry_3
_geom_angle_publ_flag
N3 Ru1 N3 180.0 . 3_566 ?
N3 Ru1 N2 103.39(11) . 3_566 ?
N3 Ru1 N2 76.61(11) 3_566 3_566 ?
N3 Ru1 N2 103.39(11) 3_566 . ?
N3 Ru1 N2 76.61(11) . . ?
N2 Ru1 N2 180.0 3_566 . ?
C1 Ru1 N3 89.20(11) 3_566 3_566 ?
C1 Ru1 N3 90.80(11) 3_566 . ?
C1 Ru1 N3 89.20(11) . . ?
C1 Ru1 N3 90.80(11) . 3_566 ?
C1 Ru1 N2 93.16(11) . . ?
C1 Ru1 N2 86.83(11) 3_566 . ?
C1 Ru1 N2 93.17(11) 3_566 3_566 ?
C1 Ru1 N2 86.83(11) . 3_566 ?
C1 Ru1 C1 180.00(16) 3_566 . ?
P1 Fe1 P2 81.30(4) . . ?
N1 Fe1 P2 87.93(9) . . ?
N1 Fe1 P1 92.14(8) . . ?
N1 Fe1 C38 93.42(13) . . ?
N1 Fe1 C40 153.72(13) . . ?
N1 Fe1 C37 88.92(12) . . ?
N1 Fe1 C39 128.62(13) . . ?
N1 Fe1 C36 119.79(13) . . ?
C38 Fe1 P2 113.07(11) . . ?
C38 Fe1 P1 164.75(10) . . ?
C38 Fe1 C40 64.99(13) . . ?
C38 Fe1 C37 38.88(14) . . ?
C38 Fe1 C39 38.47(14) . . ?
C38 Fe1 C36 65.00(13) . . ?
C40 Fe1 P2 113.61(10) . . ?
C40 Fe1 P1 105.39(9) . . ?
C40 Fe1 C39 38.70(13) . . ?
C37 Fe1 P2 151.46(10) . . ?
C37 Fe1 P1 127.17(10) . . ?
C37 Fe1 C40 64.93(14) . . ?
C37 Fe1 C39 64.60(14) . . ?
C39 Fe1 P2 95.97(11) . . ?
C39 Fe1 P1 139.16(10) . . ?
C36 Fe1 P2 152.02(10) . . ?
C36 Fe1 P1 99.97(9) . . ?
C36 Fe1 C40 38.82(13) . . ?
C36 Fe1 C37 38.66(13) . . ?
C36 Fe1 C39 64.70(13) . . ?
C33 P2 Fe1 119.04(12) . . ?
C33 P2 C47 104.23(16) . . ?
C27 P2 Fe1 121.26(13) . . ?
C27 P2 C33 103.55(16) . . ?
C27 P2 C47 103.50(16) . . ?
C47 P2 Fe1 102.95(12) . . ?
C21 P1 Fe1 120.43(11) . . ?
C21 P1 C46 104.44(18) . . ?
C15 P1 Fe1 115.81(12) . . ?
C15 P1 C21 102.53(16) . . ?
C15 P1 C46 103.54(16) . . ?
C46 P1 Fe1 108.33(12) . . ?
F4 P3 F6 88.39(18) . . ?
F3 P3 F4 87.34(18) . . ?
F3 P3 F6 89.9(2) . . ?
F1 P3 F4 89.3(2) . . ?
F1 P3 F3 92.6(3) . . ?
F1 P3 F6 176.5(3) . . ?
F1 P3 F5 89.2(3) . . ?
F2 P3 F4 179.3(2) . . ?
F2 P3 F3 92.9(2) . . ?
F2 P3 F6 91.0(2) . . ?
F2 P3 F1 91.3(3) . . ?
F2 P3 F5 89.1(3) . . ?
F5 P3 F4 90.6(2) . . ?
F5 P3 F3 177.2(3) . . ?
F5 P3 F6 88.2(2) . . ?
F16 P4 F10 93.1(3) . . ?
F16 P4 F8 86.3(2) . . ?
F12 P4 F16 95.7(3) . . ?
F12 P4 F10 89.3(3) . . ?
F12 P4 F7 84.7(4) . . ?
F12 P4 F8 169.5(3) . . ?
F12 P4 F14 103.4(3) . . ?
F10 P4 F8 80.3(3) . . ?
F7 P4 F16 178.9(4) . . ?
F7 P4 F10 85.9(3) . . ?
F7 P4 F8 93.2(4) . . ?
F14 P4 F16 93.2(3) . . ?
F14 P4 F10 165.2(4) . . ?
F14 P4 F7 87.7(3) . . ?
F14 P4 F8 86.8(3) . . ?
F15 P4 F13 80.5(5) . . ?
F15 P4 F11 162.6(5) . . ?
F9 P4 F15 103.4(7) . . ?
F9 P4 F13 167.4(9) . . ?
F9 P4 F11 92.2(7) . . ?
F11 P4 F13 82.7(5) . . ?
C1 N1 Fe1 172.3(3) . . ?
C9 N3 Ru1 114.9(2) . . ?
C10 N3 Ru1 127.3(2) . . ?
C10 N3 C9 117.8(3) . . ?
C5 N2 Ru1 113.8(2) . . ?
C4 N2 Ru1 127.8(2) . . ?
C4 N2 C5 117.9(3) . . ?
N1 C1 Ru1 177.8(3) . . ?
N3 C9 C5 114.1(3) . . ?
N3 C9 C8 121.6(3) . . ?
C8 C9 C5 123.9(3) . . ?
C22 C21 P1 122.7(3) . . ?
C22 C21 C20 118.2(3) . . ?
C20 C21 P1 119.0(3) . . ?
N2 C5 C9 114.3(3) . . ?
N2 C5 C6 121.6(3) . . ?
C6 C5 C9 123.8(3) . . ?
C37 C38 Fe1 70.84(19) . . ?
C37 C38 C43 126.4(3) . . ?
C39 C38 Fe1 71.89(19) . . ?
C39 C38 C37 108.3(3) . . ?
C39 C38 C43 125.3(3) . . ?
C43 C38 Fe1 125.1(3) . . ?
N2 C4 C3 122.9(3) . . ?
C34 C33 P2 120.6(3) . . ?
C32 C33 P2 121.0(3) . . ?
C32 C33 C34 118.4(3) . . ?
C18 C23 C22 119.5(4) . . ?
C26 C27 P2 120.4(3) . . ?
C26 C27 C28 119.2(3) . . ?
C28 C27 P2 120.4(3) . . ?
C15 C14 C13 120.3(4) . . ?
C35 C34 C33 120.6(3) . . ?
N3 C10 C11 123.0(3) . . ?
C32 C31 C30 119.3(3) . . ?
C45 C40 Fe1 134.5(3) . . ?
C39 C40 Fe1 71.14(19) . . ?
C39 C40 C45 127.7(3) . . ?
C36 C40 Fe1 70.15(19) . . ?
C36 C40 C45 123.4(3) . . ?
C36 C40 C39 107.5(3) . . ?
C38 C37 Fe1 70.3(2) . . ?
C38 C37 C42 125.9(3) . . ?
C36 C37 Fe1 70.6(2) . . ?
C36 C37 C38 107.9(3) . . ?
C36 C37 C42 126.1(3) . . ?
C42 C37 Fe1 127.9(3) . . ?
C21 C22 C23 120.4(4) . . ?
C38 C39 Fe1 69.64(19) . . ?
C38 C39 C40 108.0(3) . . ?
C38 C39 C44 123.4(3) . . ?
C40 C39 Fe1 70.17(18) . . ?
C40 C39 C44 128.1(3) . . ?
C44 C39 Fe1 132.5(3) . . ?
C2 C6 C5 119.1(3) . . ?
C33 C32 C31 121.1(3) . . ?
C27 C26 C25 120.4(4) . . ?
C40 C36 Fe1 71.0(2) . . ?
C40 C36 C41 125.0(3) . . ?
C37 C36 Fe1 70.8(2) . . ?
C37 C36 C40 108.3(3) . . ?
C37 C36 C41 125.4(3) . . ?
C41 C36 Fe1 134.3(2) . . ?
C14 C15 P1 122.7(3) . . ?
C14 C15 C16 119.4(3) . . ?
C16 C15 P1 117.9(3) . . ?
C23 C18 C19 121.6(4) . . ?
C17 C16 C15 119.2(4) . . ?
C24 C25 C26 119.7(5) . . ?
C12 C17 C16 120.9(4) . . ?
C19 C20 C21 121.4(4) . . ?
C29 C28 C27 119.4(4) . . ?
C29 C24 C25 120.8(4) . . ?
C2 C3 C4 118.8(3) . . ?
C7 C8 C9 119.5(3) . . ?
C10 C11 C7 118.9(3) . . ?
C30 C35 C34 120.5(3) . . ?
C3 C2 C6 119.2(3) . . ?
C35 C30 C31 120.0(3) . . ?
C12 C13 C14 119.9(4) . . ?
C8 C7 C11 118.9(3) . . ?
C17 C12 C13 120.2(4) . . ?
C18 C19 C20 118.9(4) . . ?
C24 C29 C28 120.6(5) . . ?
N4 C49 C48 176.7(11) . . ?
C46 C47 P2 109.3(2) . . ?
C47 C46 P1 112.3(2) . . ?

loop_
_geom_bond_atom_site_label_1
_geom_bond_atom_site_label_2
_geom_bond_distance
_geom_bond_site_symmetry_2
_geom_bond_publ_flag
Ru1 N3 2.085(3) . ?
Ru1 N3 2.085(3) 3_566 ?
Ru1 N2 2.093(3) 3_566 ?
Ru1 N2 2.093(3) . ?
Ru1 C1 2.029(3) 3_566 ?
Ru1 C1 2.029(3) . ?
Fe1 P2 2.3076(10) . ?
Fe1 P1 2.2986(10) . ?
Fe1 N1 1.916(3) . ?
Fe1 C38 2.144(3) . ?
Fe1 C40 2.161(3) . ?
Fe1 C37 2.152(4) . ?
Fe1 C39 2.174(3) . ?
Fe1 C36 2.149(4) . ?
P2 C33 1.824(3) . ?
P2 C27 1.821(3) . ?
P2 C47 1.829(4) . ?
P1 C21 1.830(3) . ?
P1 C15 1.821(3) . ?
P1 C46 1.856(4) . ?
P3 F4 1.600(3) . ?
P3 F3 1.581(4) . ?
P3 F6 1.620(3) . ?
P3 F1 1.568(4) . ?
P3 F2 1.569(4) . ?
P3 F5 1.577(4) . ?
P4 F16 1.582(3) . ?
P4 F12 1.472(5) . ?
P4 F10 1.660(5) . ?
P4 F7 1.581(4) . ?
P4 F8 1.676(5) . ?
P4 F14 1.476(5) . ?
P4 F15 1.546(8) . ?
P4 F13 1.720(7) . ?
P4 F9 1.509(9) . ?
P4 F11 1.662(8) . ?
N1 C1 1.157(4) . ?
N3 C9 1.360(4) . ?
N3 C10 1.350(4) . ?
N2 C5 1.361(4) . ?
N2 C4 1.345(4) . ?
C9 C5 1.473(5) . ?
C9 C8 1.393(4) . ?
C21 C22 1.383(5) . ?
C21 C20 1.395(5) . ?
C5 C6 1.394(5) . ?
C38 C37 1.430(5) . ?
C38 C39 1.423(5) . ?
C38 C43 1.496(5) . ?
C4 C3 1.387(5) . ?
C33 C34 1.401(5) . ?
C33 C32 1.393(5) . ?
C23 C22 1.414(6) . ?
C23 C18 1.358(7) . ?
C27 C26 1.381(6) . ?
C27 C28 1.402(6) . ?
C14 C15 1.387(5) . ?
C14 C13 1.394(5) . ?
C34 C35 1.384(5) . ?
C45 C40 1.499(5) . ?
C10 C11 1.376(5) . ?
C31 C32 1.394(5) . ?
C31 C30 1.395(5) . ?
C40 C39 1.436(5) . ?
C40 C36 1.432(5) . ?
C37 C36 1.424(5) . ?
C37 C42 1.486(5) . ?
C39 C44 1.500(5) . ?
C6 C2 1.385(5) . ?
C26 C25 1.401(6) . ?
C36 C41 1.506(5) . ?
C15 C16 1.403(5) . ?
C18 C19 1.373(7) . ?
C16 C17 1.394(5) . ?
C25 C24 1.364(8) . ?
C17 C12 1.366(7) . ?
C20 C19 1.393(5) . ?
C28 C29 1.393(5) . ?
C24 C29 1.367(8) . ?
C3 C2 1.378(5) . ?
C8 C7 1.377(6) . ?
C11 C7 1.391(6) . ?
C35 C30 1.379(5) . ?
C13 C12 1.382(7) . ?
C48 C49 1.492(13) . ?
C49 N4 1.128(13) . ?
C47 C46 1.524(5) . ?
